data_2210708
loop_
_publ_author_name
'Harrison, William T. A.'
'Yathirajan, H. S.'
'Mithun, A.'
'Narayana, B.'
'Sarojini, B. K.'

_publ_section_title
;
 3-[4-(Methylsulfanyl)phenyl]-1-(4-nitrophenyl)prop-2-en-1-one
;
_journal_coeditor_code LH2179
_journal_issue 10
_journal_name_full 'Acta Crystallographica Section E'
_journal_page_first o4508
_journal_page_last o4509
_journal_paper_doi 10.1107/S160053680603710X
_journal_volume 62
_journal_year 2006
_chemical_formula_iupac 'C16 H13 N O3 S'
_chemical_formula_moiety 'C16 H13 N O3 S'
_chemical_formula_sum 'C16 H13 N O3 S'
_chemical_formula_weight 299.33
_chemical_name_systematic
;
3-[4-(Methylsulfanyl)phenyl]-1-(4-nitrophenyl)prop-2-en-1-one
;
_space_group_IT_number 41
_symmetry_cell_setting orthorhombic
_symmetry_space_group_name_Hall 'A 2 -2ab'
_symmetry_space_group_name_H-M 'A b a 2'
_atom_sites_solution_hydrogens geom
_atom_sites_solution_primary direct
_atom_sites_solution_secondary none
_audit_creation_method SHELXL-97
_cell_angle_alpha 90.00
_cell_angle_beta 90.00
_cell_angle_gamma 90.00
_cell_formula_units_Z 8
_cell_length_a 13.7388(4)
_cell_length_b 33.5802(8)
_cell_length_c 5.9538(2)
_cell_measurement_reflns_used 6217
_cell_measurement_temperature 120(2)
_cell_measurement_theta_max 27.48
_cell_measurement_theta_min 2.91
_cell_volume 2746.80(14)
_computing_cell_refinement 'SCALEPACK (Otwinowski & Minor, 1997)'
_computing_data_collection 'COLLECT (Nonius, 1998)'
_computing_data_reduction
;
SCALEPACK and DENZO (Otwinowski & Minor, 1997), and SORTAV (Blessing,
1995)
;
_computing_molecular_graphics 'ORTEP3 (Farrugia, 1997)'
_computing_publication_material SHELXL97
_computing_structure_refinement 'SHELXL97 (Sheldrick, 1997)'
_computing_structure_solution 'SHELXS97 (Sheldrick, 1997)'
_diffrn_ambient_temperature 120(2)
_diffrn_measured_fraction_theta_full 0.994
_diffrn_measured_fraction_theta_max 0.994
_diffrn_measurement_device_type 'Nonius KappaCCD'
_diffrn_measurement_method '\w and \f'
_diffrn_radiation_monochromator graphite
_diffrn_radiation_source 'fine-focus sealed tube'
_diffrn_radiation_type MoK\a
_diffrn_radiation_wavelength 0.71073
_diffrn_reflns_av_R_equivalents 0.0633
_diffrn_reflns_av_sigmaI/netI 0.0382
_diffrn_reflns_limit_h_max 17
_diffrn_reflns_limit_h_min -17
_diffrn_reflns_limit_k_max 43
_diffrn_reflns_limit_k_min -43
_diffrn_reflns_limit_l_max 7
_diffrn_reflns_limit_l_min -7
_diffrn_reflns_number 27858
_diffrn_reflns_theta_full 27.64
_diffrn_reflns_theta_max 27.64
_diffrn_reflns_theta_min 2.97
_diffrn_standards_decay_% 0
_exptl_absorpt_coefficient_mu 0.245
_exptl_absorpt_correction_T_max 0.993
_exptl_absorpt_correction_T_min 0.936
_exptl_absorpt_correction_type multi-scan
_exptl_absorpt_process_details '(SADABS; Bruker, 2003)'
_exptl_crystal_colour yellow
_exptl_crystal_density_diffrn 1.448
_exptl_crystal_density_method 'not measured'
_exptl_crystal_description plate
_exptl_crystal_F_000 1248
_exptl_crystal_size_max 0.28
_exptl_crystal_size_mid 0.24
_exptl_crystal_size_min 0.03
_refine_diff_density_max 0.294
_refine_diff_density_min -0.207
_refine_ls_abs_structure_details 'Flack (1983), 1416 Friedel pairs'
_refine_ls_abs_structure_Flack 0.04(8)
_refine_ls_extinction_method none
_refine_ls_goodness_of_fit_ref 1.058
_refine_ls_hydrogen_treatment constr
_refine_ls_matrix_type full
_refine_ls_number_parameters 191
_refine_ls_number_reflns 3173
_refine_ls_number_restraints 1
_refine_ls_restrained_S_all 1.058
_refine_ls_R_factor_all 0.0429
_refine_ls_R_factor_gt 0.0350
_refine_ls_shift/su_max 0.001
_refine_ls_shift/su_mean 0.000
_refine_ls_structure_factor_coef Fsqd
_refine_ls_weighting_details 'calc w=1/[\s^2^(Fo^2^)+(0.0338P)^2^+1.763P] where P=(Fo^2^+2Fc^2^)/3'
_refine_ls_weighting_scheme calc
_refine_ls_wR_factor_gt 0.0778
_refine_ls_wR_factor_ref 0.0811
_reflns_number_gt 2811
_reflns_number_total 3173
_reflns_threshold_expression I>2\s(I)
_cod_data_source_file lh2179.cif
_cod_data_source_block I
_cod_original_sg_symbol_Hall 'A 2 -2ac'
_cod_database_code 2210708
_cod_database_fobs_code 2210708

loop_
_symmetry_equiv_pos_as_xyz
'x, y, z'
'-x, -y, z'
'-x+1/2, y, z+1/2'
'x+1/2, -y, z+1/2'
'x, y+1/2, z+1/2'
'-x, -y+1/2, z+1/2'
'-x+1/2, y+1/2, z+1'
'x+1/2, -y+1/2, z+1'

loop_
_atom_site_type_symbol
_atom_site_label
_atom_site_fract_x
_atom_site_fract_y
_atom_site_fract_z
_atom_site_U_iso_or_equiv
_atom_site_adp_type
_atom_site_calc_flag
_atom_site_refinement_flags
_atom_site_occupancy
C C1 0.33886(12) 0.58404(5) 0.0329(4) 0.0197(4) Uani d . 1
H H1 0.3126 0.5828 -0.1146 0.024 Uiso calc R 1
C C2 0.34598(13) 0.62074(6) 0.1380(3) 0.0209(4) Uani d . 1
H H2 0.3246 0.6442 0.0633 0.025 Uiso calc R 1
C C3 0.38469(12) 0.62311(6) 0.3537(3) 0.0187(4) Uani d . 1
C C4 0.41536(13) 0.58797(5) 0.4603(3) 0.0201(4) Uani d . 1
H H4 0.4422 0.5892 0.6072 0.024 Uiso calc R 1
C C5 0.40679(13) 0.55163(6) 0.3533(4) 0.0207(4) Uani d . 1
H H5 0.4271 0.5281 0.4288 0.025 Uiso calc R 1
C C6 0.36880(14) 0.54878(6) 0.1360(4) 0.0201(4) Uani d . 1
C C7 0.36326(12) 0.51127(5) 0.0127(4) 0.0215(4) Uani d . 1
H H7 0.3467 0.5129 -0.1420 0.026 Uiso calc R 1
C C8 0.37921(13) 0.47485(6) 0.0965(3) 0.0222(4) Uani d . 1
H H8 0.3892 0.4717 0.2534 0.027 Uiso calc R 1
C C9 0.38153(13) 0.43940(6) -0.0505(4) 0.0229(4) Uani d . 1
C C10 0.38089(13) 0.39913(6) 0.0592(3) 0.0208(4) Uani d . 1
C C11 0.34357(13) 0.39365(6) 0.2756(3) 0.0218(4) Uani d . 1
H H11 0.3219 0.4160 0.3597 0.026 Uiso calc R 1
C C12 0.33801(13) 0.35585(6) 0.3683(3) 0.0231(4) Uani d . 1
H H12 0.3103 0.3518 0.5128 0.028 Uiso calc R 1
C C13 0.37387(15) 0.32407(6) 0.2449(4) 0.0227(4) Uani d . 1
C C14 0.41321(13) 0.32839(5) 0.0330(4) 0.0229(4) Uani d . 1
H H14 0.4383 0.3061 -0.0464 0.028 Uiso calc R 1
C C15 0.41513(13) 0.36617(6) -0.0604(3) 0.0230(4) Uani d . 1
H H15 0.4401 0.3697 -0.2078 0.028 Uiso calc R 1
C C16 0.34877(16) 0.70446(6) 0.3191(4) 0.0304(5) Uani d . 1
H H16A 0.3535 0.7308 0.3888 0.046 Uiso calc R 1
H H16B 0.2804 0.6984 0.2866 0.046 Uiso calc R 1
H H16C 0.3862 0.7042 0.1790 0.046 Uiso calc R 1
N N1 0.36971(13) 0.28424(5) 0.3491(3) 0.0287(4) Uani d . 1
O O1 0.38403(11) 0.44190(4) -0.2549(3) 0.0295(3) Uani d . 1
O O2 0.31977(12) 0.28024(4) 0.5189(3) 0.0416(4) Uani d . 1
O O3 0.41585(12) 0.25723(4) 0.2606(3) 0.0373(4) Uani d . 1
S S1 0.39700(3) 0.667528(13) 0.50812(10) 0.02260(12) Uani d . 1

loop_
_atom_site_aniso_label
_atom_site_aniso_U_11
_atom_site_aniso_U_22
_atom_site_aniso_U_33
_atom_site_aniso_U_12
_atom_site_aniso_U_13
_atom_site_aniso_U_23
C1 0.0198(8) 0.0229(9) 0.0163(9) -0.0008(6) 0.0022(8) 0.0003(9)
C2 0.0199(9) 0.0219(10) 0.0209(10) 0.0015(7) -0.0007(8) 0.0037(8)
C3 0.0163(8) 0.0199(9) 0.0200(9) 0.0006(7) 0.0021(7) -0.0015(8)
C4 0.0210(8) 0.0229(9) 0.0165(11) 0.0006(7) -0.0006(7) 0.0003(8)
C5 0.0215(9) 0.0217(10) 0.0187(10) 0.0034(7) 0.0006(8) 0.0025(8)
C6 0.0191(9) 0.0209(10) 0.0202(10) 0.0002(7) 0.0016(8) -0.0012(8)
C7 0.0212(8) 0.0256(9) 0.0176(8) -0.0002(7) -0.0003(9) -0.0015(10)
C8 0.0229(10) 0.0238(10) 0.0199(10) -0.0002(8) -0.0011(8) -0.0022(8)
C9 0.0186(9) 0.0259(10) 0.0243(11) -0.0009(7) -0.0009(7) -0.0035(8)
C10 0.0175(9) 0.0233(9) 0.0217(12) -0.0020(7) -0.0030(7) -0.0024(8)
C11 0.0185(9) 0.0265(10) 0.0204(10) 0.0013(7) -0.0016(8) -0.0053(8)
C12 0.0222(9) 0.0286(11) 0.0186(10) -0.0009(8) -0.0003(8) -0.0012(8)
C13 0.0242(9) 0.0227(10) 0.0213(10) -0.0017(8) -0.0042(8) -0.0014(8)
C14 0.0242(9) 0.0223(9) 0.0223(11) 0.0014(7) -0.0029(9) -0.0051(9)
C15 0.0218(9) 0.0275(11) 0.0197(10) -0.0020(8) 0.0013(7) -0.0038(8)
C16 0.0391(12) 0.0203(10) 0.0319(13) 0.0037(9) -0.0054(10) 0.0007(9)
N1 0.0340(9) 0.0258(10) 0.0262(10) -0.0005(7) -0.0052(8) 0.0000(8)
O1 0.0413(9) 0.0276(8) 0.0197(8) -0.0001(6) 0.0023(7) -0.0022(6)
O2 0.0547(9) 0.0352(8) 0.0350(8) 0.0026(7) 0.0094(10) 0.0107(9)
O3 0.0524(9) 0.0210(8) 0.0385(9) 0.0061(7) -0.0038(8) -0.0040(7)
S1 0.0248(2) 0.0203(2) 0.0227(2) 0.00036(18) -0.0015(2) -0.0021(2)

loop_
_atom_type_symbol
_atom_type_description
_atom_type_scat_dispersion_real
_atom_type_scat_dispersion_imag
_atom_type_scat_source
C C 0.0033 0.0016 'International Tables Vol C Tables 4.2.6.8 and 6.1.1.4'
H H 0.0000 0.0000 'International Tables Vol C Tables 4.2.6.8 and 6.1.1.4'
N N 0.0061 0.0033 'International Tables Vol C Tables 4.2.6.8 and 6.1.1.4'
O O 0.0106 0.0060 'International Tables Vol C Tables 4.2.6.8 and 6.1.1.4'
S S 0.1246 0.1234 'International Tables Vol C Tables 4.2.6.8 and 6.1.1.4'

loop_
_geom_angle_atom_site_label_1
_geom_angle_atom_site_label_2
_geom_angle_atom_site_label_3
_geom_angle
C2 C1 C6 122.4(2)
C2 C1 H1 118.8
C6 C1 H1 118.8
C1 C2 C3 119.60(19)
C1 C2 H2 120.2
C3 C2 H2 120.2
C2 C3 C4 118.92(18)
C2 C3 S1 124.52(16)
C4 C3 S1 116.55(15)
C5 C4 C3 120.52(18)
C5 C4 H4 119.7
C3 C4 H4 119.7
C4 C5 C6 121.26(18)
C4 C5 H5 119.4
C6 C5 H5 119.4
C1 C6 C5 117.31(19)
C1 C6 C7 119.72(19)
C5 C6 C7 122.93(18)
C8 C7 C6 126.3(2)
C8 C7 H7 116.8
C6 C7 H7 116.8
C7 C8 C9 121.26(19)
C7 C8 H8 119.4
C9 C8 H8 119.4
O1 C9 C8 122.38(19)
O1 C9 C10 119.72(18)
C8 C9 C10 117.90(17)
C15 C10 C11 119.24(17)
C15 C10 C9 119.33(17)
C11 C10 C9 121.39(17)
C12 C11 C10 120.48(18)
C12 C11 H11 119.8
C10 C11 H11 119.8
C13 C12 C11 118.31(19)
C13 C12 H12 120.8
C11 C12 H12 120.8
C14 C13 C12 122.88(18)
C14 C13 N1 119.64(17)
C12 C13 N1 117.48(19)
C13 C14 C15 118.07(19)
C13 C14 H14 121.0
C15 C14 H14 121.0
C14 C15 C10 120.96(19)
C14 C15 H15 119.5
C10 C15 H15 119.5
S1 C16 H16A 109.5
S1 C16 H16B 109.5
H16A C16 H16B 109.5
S1 C16 H16C 109.5
H16A C16 H16C 109.5
H16B C16 H16C 109.5
O3 N1 O2 124.16(18)
O3 N1 C13 118.04(19)
O2 N1 C13 117.80(17)
C3 S1 C16 102.82(10)

loop_
_geom_bond_atom_site_label_1
_geom_bond_atom_site_label_2
_geom_bond_distance
C1 C2 1.386(3)
C1 C6 1.395(3)
C1 H1 0.9500
C2 C3 1.392(3)
C2 H2 0.9500
C3 C4 1.405(3)
C3 S1 1.760(2)
C4 C5 1.382(3)
C4 H4 0.9500
C5 C6 1.398(3)
C5 H5 0.9500
C6 C7 1.460(3)
C7 C8 1.339(3)
C7 H7 0.9500
C8 C9 1.478(3)
C8 H8 0.9500
C9 O1 1.220(2)
C9 C10 1.502(3)
C10 C15 1.398(3)
C10 C11 1.399(3)
C11 C12 1.386(3)
C11 H11 0.9500
C12 C13 1.386(3)
C12 H12 0.9500
C13 C14 1.380(3)
C13 N1 1.475(3)
C14 C15 1.386(3)
C14 H14 0.9500
C15 H15 0.9500
C16 S1 1.801(2)
C16 H16A 0.9800
C16 H16B 0.9800
C16 H16C 0.9800
N1 O3 1.225(2)
N1 O2 1.229(3)

loop_
_geom_hbond_atom_site_label_D
_geom_hbond_atom_site_label_H
_geom_hbond_atom_site_label_A
_geom_hbond_site_symmetry_A
_geom_hbond_distance_DH
_geom_hbond_distance_HA
_geom_hbond_distance_DA
_geom_hbond_angle_DHA
C11 H11 O1 1_556 0.95 2.60 3.278(3) 129

loop_
_geom_torsion_atom_site_label_1
_geom_torsion_atom_site_label_2
_geom_torsion_atom_site_label_3
_geom_torsion_atom_site_label_4
_geom_torsion
_geom_torsion_publ_flag
C6 C1 C2 C3 0.3(3) ?
C1 C2 C3 C4 -0.3(3) ?
C1 C2 C3 S1 -179.35(14) ?
C2 C3 C4 C5 -0.3(3) ?
S1 C3 C4 C5 178.83(14) ?
C3 C4 C5 C6 0.9(3) ?
C2 C1 C6 C5 0.2(3) ?
C2 C1 C6 C7 -177.38(16) ?
C4 C5 C6 C1 -0.8(3) ?
C4 C5 C6 C7 176.70(17) ?
C1 C6 C7 C8 -172.30(18) ?
C5 C6 C7 C8 10.3(3) y
C6 C7 C8 C9 -173.50(18) ?
C7 C8 C9 O1 11.4(3) y
C7 C8 C9 C10 -168.69(17) ?
O1 C9 C10 C15 21.2(3) y
C8 C9 C10 C15 -158.66(17) ?
O1 C9 C10 C11 -156.5(2) ?
C8 C9 C10 C11 23.6(3) ?
C15 C10 C11 C12 -1.8(3) ?
C9 C10 C11 C12 175.91(16) ?
C10 C11 C12 C13 2.6(3) ?
C11 C12 C13 C14 -1.1(3) ?
C11 C12 C13 N1 178.38(16) ?
C12 C13 C14 C15 -1.1(3) ?
N1 C13 C14 C15 179.42(16) ?
C13 C14 C15 C10 1.9(3) ?
C11 C10 C15 C14 -0.5(3) ?
C9 C10 C15 C14 -178.24(17) ?
C14 C13 N1 O3 12.0(3) ?
C12 C13 N1 O3 -167.51(18) ?
C14 C13 N1 O2 -167.74(19) ?
C12 C13 N1 O2 12.8(3) ?
C2 C3 S1 C16 0.09(18) ?
C4 C3 S1 C16 -179.01(14) ?
